data_2233420
loop_
_publ_author_name
'Rao, Guo-Wu'
'Li, Qi'
'Lu, Xiao-Jing'

_publ_section_title
;
 3,6-Dimethyl-<i>N</i>^1^,<i>N</i>^4^-bis(1-phenylethyl)-1,4-dihydro-1,2,4,5-tetrazine-1,4-dicarboxamide
;
_journal_coeditor_code CV5230
_journal_issue 2
_journal_name_full 'Acta Crystallographica Section E'
_journal_page_first o428
_journal_paper_doi 10.1107/S160053681200133X
_journal_volume 68
_journal_year 2012
_chemical_formula_iupac 'C22 H26 N6 O2'
_chemical_formula_moiety 'C22 H26 N6 O2'
_chemical_formula_sum 'C22 H26 N6 O2'
_chemical_formula_weight 406.49
_chemical_melting_point_gt 414
_chemical_melting_point_lt 416
_chemical_name_systematic
;
3,6-Dimethyl-<i>N</i>^1^,<i>N</i>^4^-bis(1-phenylethyl)-1,4-dihydro-
1,2,4,5-tetrazine-1,4-dicarboxamide
;
_space_group_IT_number 4
_symmetry_cell_setting monoclinic
_symmetry_space_group_name_Hall 'P 2yb'
_symmetry_space_group_name_H-M 'P 1 21 1'
_atom_sites_solution_hydrogens geom
_atom_sites_solution_primary direct
_atom_sites_solution_secondary difmap
_audit_creation_method SHELXL-97
_cell_angle_alpha 90.00
_cell_angle_beta 108.7020(10)
_cell_angle_gamma 90.00
_cell_formula_units_Z 2
_cell_length_a 10.4653(15)
_cell_length_b 8.0606(12)
_cell_length_c 13.711(2)
_cell_measurement_reflns_used 5504
_cell_measurement_temperature 298(2)
_cell_measurement_theta_max 28.17
_cell_measurement_theta_min 2.96
_cell_volume 1095.5(3)
_computing_cell_refinement 'SAINT (Bruker, 2001)'
_computing_data_collection 'SMART (Bruker, 2001)'
_computing_data_reduction 'SAINT (Bruker, 2001)'
_computing_molecular_graphics 'ORTEP-3 for Windows (Farrugia, 1997)'
_computing_publication_material 'WinGX (Farrugia, 1999)'
_computing_structure_refinement 'SHELXL97 (Sheldrick, 2008)'
_computing_structure_solution 'SHELXS97 (Sheldrick, 2008)'
_diffrn_ambient_temperature 298(2)
_diffrn_measured_fraction_theta_full 0.999
_diffrn_measured_fraction_theta_max 0.999
_diffrn_measurement_device_type 'Bruker SMART CCD area-detector'
_diffrn_measurement_method 'phi and omega scans'
_diffrn_radiation_monochromator graphite
_diffrn_radiation_source 'fine-focus sealed tube'
_diffrn_radiation_type MoK\a
_diffrn_radiation_wavelength 0.71073
_diffrn_reflns_av_R_equivalents 0.0155
_diffrn_reflns_av_sigmaI/netI 0.0196
_diffrn_reflns_limit_h_max 12
_diffrn_reflns_limit_h_min -12
_diffrn_reflns_limit_k_max 9
_diffrn_reflns_limit_k_min -9
_diffrn_reflns_limit_l_max 16
_diffrn_reflns_limit_l_min -16
_diffrn_reflns_number 8343
_diffrn_reflns_theta_full 25.50
_diffrn_reflns_theta_max 25.50
_diffrn_reflns_theta_min 2.96
_exptl_absorpt_coefficient_mu 0.082
_exptl_absorpt_correction_T_max 0.9789
_exptl_absorpt_correction_T_min 0.9701
_exptl_absorpt_correction_type multi-scan
_exptl_absorpt_process_details '(SADABS; Bruker, 2001)'
_exptl_crystal_colour colourless
_exptl_crystal_density_diffrn 1.232
_exptl_crystal_density_method 'not measured'
_exptl_crystal_description block
_exptl_crystal_F_000 432
_exptl_crystal_size_max 0.37
_exptl_crystal_size_mid 0.31
_exptl_crystal_size_min 0.26
_refine_diff_density_max 0.117
_refine_diff_density_min -0.094
_refine_ls_extinction_coef 0.079(3)
_refine_ls_extinction_expression Fc^*^=kFc[1+0.001xFc^2^\l^3^/sin(2\q)]^-1/4^
_refine_ls_extinction_method 'SHELXL97 (Sheldrick, 2008)'
_refine_ls_goodness_of_fit_ref 1.055
_refine_ls_hydrogen_treatment constr
_refine_ls_matrix_type full
_refine_ls_number_parameters 276
_refine_ls_number_reflns 4014
_refine_ls_number_restraints 1
_refine_ls_restrained_S_all 1.055
_refine_ls_R_factor_all 0.0298
_refine_ls_R_factor_gt 0.0278
_refine_ls_shift/su_max 0.000
_refine_ls_shift/su_mean 0.000
_refine_ls_structure_factor_coef Fsqd
_refine_ls_weighting_details 'calc w=1/[\s^2^(Fo^2^)+(0.0351P)^2^+0.1082P] where P=(Fo^2^+2Fc^2^)/3'
_refine_ls_weighting_scheme calc
_refine_ls_wR_factor_gt 0.0704
_refine_ls_wR_factor_ref 0.0722
_reflns_number_gt 3809
_reflns_number_total 4014
_reflns_threshold_expression I>2sigma(I)
_cod_data_source_file cv5230.cif
_cod_data_source_block I
_cod_original_sg_symbol_H-M 'P 21'
_cod_database_code 2233420
_cod_database_fobs_code 2233420

loop_
_symmetry_equiv_pos_as_xyz
'x, y, z'
'-x, y+1/2, -z'

loop_
_atom_site_type_symbol
_atom_site_label
_atom_site_fract_x
_atom_site_fract_y
_atom_site_fract_z
_atom_site_U_iso_or_equiv
_atom_site_adp_type
_atom_site_calc_flag
_atom_site_refinement_flags
_atom_site_occupancy
_atom_site_symmetry_multiplicity
C C6 0.61215(13) 0.43115(19) 0.45138(10) 0.0457(3) Uani d . 1 1
C C2 0.46716(15) 0.3828(3) 0.42427(14) 0.0711(5) Uani d . 1 1
H H2A 0.4590 0.2892 0.4652 0.107 Uiso calc R 1 1
H H2B 0.4330 0.3540 0.3526 0.107 Uiso calc R 1 1
H H2C 0.4163 0.4742 0.4376 0.107 Uiso calc R 1 1
C C3 0.87224(13) 0.45508(17) 0.46277(10) 0.0426(3) Uani d . 1 1
C C4 1.00874(16) 0.4220(3) 0.45547(13) 0.0663(5) Uani d . 1 1
H H4A 1.0746 0.4853 0.5069 0.099 Uiso calc R 1 1
H H4B 1.0107 0.4533 0.3884 0.099 Uiso calc R 1 1
H H4C 1.0290 0.3059 0.4664 0.099 Uiso calc R 1 1
C C5 0.57571(13) 0.67504(18) 0.33409(9) 0.0415(3) Uani d . 1 1
C C1 0.57492(15) 0.9210(2) 0.23003(11) 0.0541(4) Uani d . 1 1
H H1 0.4798 0.9198 0.2263 0.065 Uiso calc R 1 1
C C7 0.6404(2) 1.0771(3) 0.28855(15) 0.0829(6) Uani d . 1 1
H H7A 0.7352 1.0766 0.2974 0.124 Uiso calc R 1 1
H H7B 0.6274 1.0790 0.3548 0.124 Uiso calc R 1 1
H H7C 0.5995 1.1737 0.2501 0.124 Uiso calc R 1 1
C C8 0.58090(13) 0.92220(18) 0.12079(10) 0.0443(3) Uani d . 1 1
C C9 0.46735(16) 0.9574(3) 0.03815(13) 0.0680(5) Uani d . 1 1
H H9 0.3853 0.9760 0.0492 0.082 Uiso calc R 1 1
C C10 0.47455(17) 0.9652(3) -0.06069(14) 0.0762(6) Uani d . 1 1
H H10 0.3974 0.9893 -0.1155 0.091 Uiso calc R 1 1
C C11 0.59346(17) 0.9381(3) -0.07856(12) 0.0671(5) Uani d . 1 1
H H11 0.5977 0.9432 -0.1452 0.080 Uiso calc R 1 1
C C12 0.70692(17) 0.9031(3) 0.00266(13) 0.0667(5) Uani d . 1 1
H H12 0.7885 0.8839 -0.0089 0.080 Uiso calc R 1 1
C C13 0.70020(14) 0.8965(2) 0.10129(11) 0.0565(4) Uani d . 1 1
H H13 0.7781 0.8741 0.1558 0.068 Uiso calc R 1 1
C C14 0.91963(12) 0.34611(17) 0.64199(9) 0.0372(3) Uani d . 1 1
C C15 0.92829(13) 0.22812(17) 0.80845(9) 0.0400(3) Uani d . 1 1
H H15 1.0155 0.2853 0.8314 0.048 Uiso calc R 1 1
C C16 0.85082(18) 0.2769(2) 0.88085(12) 0.0582(4) Uani d . 1 1
H H16A 0.7633 0.2259 0.8584 0.087 Uiso calc R 1 1
H H16B 0.8408 0.3953 0.8805 0.087 Uiso calc R 1 1
H H16C 0.8994 0.2403 0.9494 0.087 Uiso calc R 1 1
C C17 0.95569(12) 0.04323(17) 0.81019(9) 0.0381(3) Uani d . 1 1
C C18 1.08568(15) -0.0187(2) 0.84585(12) 0.0520(4) Uani d . 1 1
H H18 1.1579 0.0542 0.8700 0.062 Uiso calc R 1 1
C C19 1.11002(18) -0.1875(2) 0.84623(14) 0.0625(4) Uani d . 1 1
H H19 1.1980 -0.2273 0.8705 0.075 Uiso calc R 1 1
C C20 1.00479(19) -0.2956(2) 0.81091(13) 0.0660(4) Uani d . 1 1
H H20 1.0208 -0.4091 0.8111 0.079 Uiso calc R 1 1
C C21 0.87547(19) -0.2360(2) 0.77518(16) 0.0734(5) Uani d . 1 1
H H21 0.8038 -0.3095 0.7506 0.088 Uiso calc R 1 1
C C22 0.85099(15) -0.0688(2) 0.77539(13) 0.0582(4) Uani d . 1 1
H H22 0.7626 -0.0303 0.7518 0.070 Uiso calc R 1 1
N N1 0.65789(11) 0.55475(16) 0.39939(8) 0.0449(3) Uani d . 1 1
N N2 0.78681(11) 0.52904(15) 0.38757(8) 0.0461(3) Uani d . 1 1
N N4 0.83276(10) 0.39916(16) 0.54557(8) 0.0433(3) Uani d . 1 1
N N5 0.69652(11) 0.34775(17) 0.52228(9) 0.0489(3) Uani d . 1 1
N N3 0.64017(12) 0.77317(17) 0.28704(9) 0.0520(3) Uani d . 1 1
H H3 0.7215 0.7495 0.2901 0.062 Uiso calc R 1 1
N N6 0.85493(10) 0.28577(15) 0.70385(8) 0.0426(3) Uani d . 1 1
H H6 0.7683 0.2805 0.6819 0.051 Uiso calc R 1 1
O O1 0.45662(10) 0.68726(15) 0.32671(8) 0.0580(3) Uani d . 1 1
O O2 1.04136(9) 0.36545(14) 0.66573(7) 0.0497(3) Uani d . 1 1

loop_
_atom_site_aniso_label
_atom_site_aniso_U_11
_atom_site_aniso_U_22
_atom_site_aniso_U_33
_atom_site_aniso_U_12
_atom_site_aniso_U_13
_atom_site_aniso_U_23
C6 0.0430(7) 0.0569(8) 0.0349(6) -0.0023(6) 0.0093(5) 0.0085(6)
C2 0.0442(8) 0.0935(14) 0.0659(10) -0.0094(9) 0.0040(7) 0.0340(10)
C3 0.0460(7) 0.0469(8) 0.0368(6) 0.0050(6) 0.0157(6) 0.0089(6)
C4 0.0557(9) 0.0945(13) 0.0574(9) 0.0236(9) 0.0304(7) 0.0280(9)
C5 0.0440(7) 0.0486(8) 0.0320(6) 0.0077(6) 0.0122(5) 0.0025(6)
C1 0.0555(8) 0.0560(9) 0.0537(8) 0.0184(7) 0.0216(7) 0.0170(7)
C7 0.1244(17) 0.0603(11) 0.0657(12) 0.0200(12) 0.0330(12) 0.0012(9)
C8 0.0419(7) 0.0415(7) 0.0478(7) 0.0038(6) 0.0119(6) 0.0127(6)
C9 0.0425(8) 0.0951(14) 0.0638(10) 0.0123(8) 0.0133(7) 0.0306(10)
C10 0.0515(9) 0.1116(17) 0.0542(10) 0.0021(10) 0.0010(7) 0.0309(10)
C11 0.0693(10) 0.0853(13) 0.0443(8) -0.0056(10) 0.0148(7) 0.0120(9)
C12 0.0543(9) 0.0927(13) 0.0554(9) 0.0067(9) 0.0209(7) 0.0111(9)
C13 0.0400(7) 0.0769(11) 0.0476(8) 0.0076(7) 0.0071(6) 0.0097(8)
C14 0.0391(7) 0.0386(6) 0.0332(6) 0.0035(5) 0.0104(5) 0.0027(5)
C15 0.0402(7) 0.0460(8) 0.0304(6) -0.0022(5) 0.0068(5) 0.0044(5)
C16 0.0776(11) 0.0564(9) 0.0449(8) 0.0074(8) 0.0254(7) -0.0005(7)
C17 0.0414(7) 0.0457(7) 0.0261(6) -0.0016(6) 0.0093(5) 0.0034(5)
C18 0.0437(8) 0.0514(8) 0.0556(9) -0.0002(6) 0.0087(6) 0.0029(7)
C19 0.0574(9) 0.0585(10) 0.0672(10) 0.0145(8) 0.0139(8) 0.0049(8)
C20 0.0843(12) 0.0439(9) 0.0656(11) 0.0055(8) 0.0182(9) -0.0025(8)
C21 0.0668(11) 0.0516(10) 0.0899(14) -0.0146(9) 0.0084(9) -0.0079(9)
C22 0.0436(8) 0.0546(10) 0.0683(9) -0.0037(7) 0.0064(7) -0.0005(8)
N1 0.0406(6) 0.0557(7) 0.0404(6) 0.0081(5) 0.0156(5) 0.0130(5)
N2 0.0447(6) 0.0567(7) 0.0412(6) 0.0093(5) 0.0198(5) 0.0124(5)
N4 0.0366(5) 0.0573(7) 0.0352(5) -0.0019(5) 0.0103(4) 0.0103(5)
N5 0.0384(6) 0.0635(7) 0.0407(6) -0.0066(5) 0.0069(5) 0.0153(6)
N3 0.0487(7) 0.0588(8) 0.0535(7) 0.0166(6) 0.0232(6) 0.0212(6)
N6 0.0352(6) 0.0533(7) 0.0366(6) 0.0004(5) 0.0078(4) 0.0116(5)
O1 0.0446(6) 0.0702(7) 0.0606(7) 0.0120(5) 0.0189(5) 0.0167(6)
O2 0.0371(5) 0.0695(7) 0.0409(5) 0.0005(5) 0.0104(4) 0.0072(5)

loop_
_atom_type_symbol
_atom_type_description
_atom_type_scat_dispersion_real
_atom_type_scat_dispersion_imag
_atom_type_scat_source
C C 0.0033 0.0016 'International Tables Vol C Tables 4.2.6.8 and 6.1.1.4'
H H 0.0000 0.0000 'International Tables Vol C Tables 4.2.6.8 and 6.1.1.4'
N N 0.0061 0.0033 'International Tables Vol C Tables 4.2.6.8 and 6.1.1.4'
O O 0.0106 0.0060 'International Tables Vol C Tables 4.2.6.8 and 6.1.1.4'

loop_
_geom_angle_atom_site_label_1
_geom_angle_atom_site_label_2
_geom_angle_atom_site_label_3
_geom_angle
N5 C6 N1 119.91(12)
N5 C6 C2 116.88(13)
N1 C6 C2 123.12(12)
C6 C2 H2A 109.5
C6 C2 H2B 109.5
H2A C2 H2B 109.5
C6 C2 H2C 109.5
H2A C2 H2C 109.5
H2B C2 H2C 109.5
N2 C3 N4 119.54(12)
N2 C3 C4 117.96(12)
N4 C3 C4 122.39(12)
C3 C4 H4A 109.5
C3 C4 H4B 109.5
H4A C4 H4B 109.5
C3 C4 H4C 109.5
H4A C4 H4C 109.5
H4B C4 H4C 109.5
O1 C5 N3 124.99(12)
O1 C5 N1 120.43(12)
N3 C5 N1 114.53(11)
N3 C1 C8 111.78(12)
N3 C1 C7 109.55(13)
C8 C1 C7 111.00(14)
N3 C1 H1 108.1
C8 C1 H1 108.1
C7 C1 H1 108.1
C1 C7 H7A 109.5
C1 C7 H7B 109.5
H7A C7 H7B 109.5
C1 C7 H7C 109.5
H7A C7 H7C 109.5
H7B C7 H7C 109.5
C13 C8 C9 117.85(14)
C13 C8 C1 121.22(12)
C9 C8 C1 120.85(13)
C10 C9 C8 120.65(15)
C10 C9 H9 119.7
C8 C9 H9 119.7
C11 C10 C9 120.62(15)
C11 C10 H10 119.7
C9 C10 H10 119.7
C10 C11 C12 119.37(16)
C10 C11 H11 120.3
C12 C11 H11 120.3
C11 C12 C13 120.10(15)
C11 C12 H12 119.9
C13 C12 H12 119.9
C8 C13 C12 121.39(14)
C8 C13 H13 119.3
C12 C13 H13 119.3
O2 C14 N6 125.18(11)
O2 C14 N4 121.06(11)
N6 C14 N4 113.60(11)
N6 C15 C17 111.31(11)
N6 C15 C16 109.54(12)
C17 C15 C16 112.43(12)
N6 C15 H15 107.8
C17 C15 H15 107.8
C16 C15 H15 107.8
C15 C16 H16A 109.5
C15 C16 H16B 109.5
H16A C16 H16B 109.5
C15 C16 H16C 109.5
H16A C16 H16C 109.5
H16B C16 H16C 109.5
C22 C17 C18 117.87(14)
C22 C17 C15 120.80(12)
C18 C17 C15 121.32(12)
C17 C18 C19 121.00(15)
C17 C18 H18 119.5
C19 C18 H18 119.5
C20 C19 C18 119.98(16)
C20 C19 H19 120.0
C18 C19 H19 120.0
C19 C20 C21 119.65(16)
C19 C20 H20 120.2
C21 C20 H20 120.2
C20 C21 C22 120.49(16)
C20 C21 H21 119.8
C22 C21 H21 119.8
C21 C22 C17 121.00(15)
C21 C22 H22 119.5
C17 C22 H22 119.5
C6 N1 C5 125.16(11)
C6 N1 N2 116.52(11)
C5 N1 N2 115.78(10)
C3 N2 N1 114.83(10)
C3 N4 C14 126.05(11)
C3 N4 N5 116.58(10)
C14 N4 N5 114.94(10)
C6 N5 N4 114.68(11)
C5 N3 C1 121.22(12)
C5 N3 H3 119.4
C1 N3 H3 119.4
C14 N6 C15 121.52(11)
C14 N6 H6 119.2
C15 N6 H6 119.2

loop_
_geom_bond_atom_site_label_1
_geom_bond_atom_site_label_2
_geom_bond_distance
C6 N5 1.2752(18)
C6 N1 1.3959(18)
C6 C2 1.4935(19)
C2 H2A 0.9600
C2 H2B 0.9600
C2 H2C 0.9600
C3 N2 1.2753(17)
C3 N4 1.4013(16)
C3 C4 1.4879(19)
C4 H4A 0.9600
C4 H4B 0.9600
C4 H4C 0.9600
C5 O1 1.2217(16)
C5 N3 1.3326(18)
C5 N1 1.4098(17)
C1 N3 1.4678(19)
C1 C8 1.519(2)
C1 C7 1.531(3)
C1 H1 0.9800
C7 H7A 0.9600
C7 H7B 0.9600
C7 H7C 0.9600
C8 C13 1.3738(19)
C8 C9 1.383(2)
C9 C10 1.383(2)
C9 H9 0.9300
C10 C11 1.361(2)
C10 H10 0.9300
C11 C12 1.372(2)
C11 H11 0.9300
C12 C13 1.377(2)
C12 H12 0.9300
C13 H13 0.9300
C14 O2 1.2195(15)
C14 N6 1.3351(17)
C14 N4 1.4094(16)
C15 N6 1.4684(16)
C15 C17 1.516(2)
C15 C16 1.5210(19)
C15 H15 0.9800
C16 H16A 0.9600
C16 H16B 0.9600
C16 H16C 0.9600
C17 C22 1.382(2)
C17 C18 1.383(2)
C18 C19 1.384(2)
C18 H18 0.9300
C19 C20 1.366(3)
C19 H19 0.9300
C20 C21 1.370(3)
C20 H20 0.9300
C21 C22 1.372(3)
C21 H21 0.9300
C22 H22 0.9300
N1 N2 1.4247(15)
N4 N5 1.4194(15)
N3 H3 0.8600
N6 H6 0.8600

loop_
_geom_hbond_atom_site_label_D
_geom_hbond_atom_site_label_H
_geom_hbond_atom_site_label_A
_geom_hbond_site_symmetry_A
_geom_hbond_distance_DH
_geom_hbond_distance_HA
_geom_hbond_distance_DA
_geom_hbond_angle_DHA
N6 H6 O1 2_646 0.86 2.44 3.2497(15) 158
N3 H3 O2 2_756 0.86 2.54 3.2706(16) 144
C13 H13 O2 2_756 0.93 2.57 3.4701(17) 163

loop_
_geom_torsion_atom_site_label_1
_geom_torsion_atom_site_label_2
_geom_torsion_atom_site_label_3
_geom_torsion_atom_site_label_4
_geom_torsion
N3 C1 C8 C13 -50.2(2)
C7 C1 C8 C13 72.40(19)
N3 C1 C8 C9 132.96(16)
C7 C1 C8 C9 -104.41(19)
C13 C8 C9 C10 0.4(3)
C1 C8 C9 C10 177.27(18)
C8 C9 C10 C11 0.2(3)
C9 C10 C11 C12 -0.2(3)
C10 C11 C12 C13 -0.3(3)
C9 C8 C13 C12 -0.8(3)
C1 C8 C13 C12 -177.74(17)
C11 C12 C13 C8 0.8(3)
N6 C15 C17 C22 -57.93(17)
C16 C15 C17 C22 65.39(16)
N6 C15 C17 C18 121.65(14)
C16 C15 C17 C18 -115.02(15)
C22 C17 C18 C19 0.3(2)
C15 C17 C18 C19 -179.33(15)
C17 C18 C19 C20 0.1(3)
C18 C19 C20 C21 0.0(3)
C19 C20 C21 C22 -0.5(3)
C20 C21 C22 C17 0.9(3)
C18 C17 C22 C21 -0.7(2)
C15 C17 C22 C21 178.87(16)
N5 C6 N1 C5 -167.49(14)
C2 C6 N1 C5 16.2(2)
N5 C6 N1 N2 31.4(2)
C2 C6 N1 N2 -144.94(16)
O1 C5 N1 C6 7.0(2)
N3 C5 N1 C6 -175.44(14)
O1 C5 N1 N2 168.28(13)
N3 C5 N1 N2 -14.20(18)
N4 C3 N2 N1 3.17(19)
C4 C3 N2 N1 179.28(15)
C6 N1 N2 C3 -34.68(18)
C5 N1 N2 C3 162.40(13)
N2 C3 N4 C14 -166.55(13)
C4 C3 N4 C14 17.5(2)
N2 C3 N4 N5 32.1(2)
C4 C3 N4 N5 -143.84(16)
O2 C14 N4 C3 9.7(2)
N6 C14 N4 C3 -174.56(14)
O2 C14 N4 N5 171.31(13)
N6 C14 N4 N5 -12.93(17)
N1 C6 N5 N4 3.8(2)
C2 C6 N5 N4 -179.63(15)
C3 N4 N5 C6 -35.42(19)
C14 N4 N5 C6 161.14(13)
O1 C5 N3 C1 7.4(2)
N1 C5 N3 C1 -169.98(13)
C8 C1 N3 C5 -126.84(15)
C7 C1 N3 C5 109.70(17)
O2 C14 N6 C15 -2.9(2)
N4 C14 N6 C15 -178.49(12)
C17 C15 N6 C14 -93.33(15)
C16 C15 N6 C14 141.71(14)

loop_
_cod_related_entry_id
_cod_related_entry_database
_cod_related_entry_code
1 ChemSpider 30657395
